data_4132066
loop_
_publ_author_name
'Smith, Patrick W.'
'Tilley, T. Don'

_publ_section_title
;
 Base-Free Iron Hydrosilylene Complexes via an \a-Hydride Migration that
 Induces Spin Pairing.
;
_journal_issue 11
_journal_name_full 'Journal of the American Chemical Society'
_journal_page_first 3880
_journal_page_last 3883
_journal_paper_doi 10.1021/jacs.8b01185
_journal_volume 140
_journal_year 2018
_chemical_formula_moiety 'C29 H43 Fe N2 P Si'
_chemical_formula_sum 'C29 H43 Fe N2 P Si'
_chemical_formula_weight 534.56
_space_group_crystal_system triclinic
_space_group_IT_number 2
_space_group_name_Hall '-P 1'
_space_group_name_H-M_alt 'P -1'
_atom_sites_solution_hydrogens mixed
_atom_sites_solution_primary dual
_audit_creation_date 2017-12-12
_audit_creation_method
;
Olex2 1.2
(compiled 2017.08.10 svn.r3458 for OlexSys, GUI svn.r5381)
;
_cell_angle_alpha 77.326(2)
_cell_angle_beta 83.547(2)
_cell_angle_gamma 74.207(2)
_cell_formula_units_Z 2
_cell_length_a 10.3308(12)
_cell_length_b 10.7423(12)
_cell_length_c 13.3532(15)
_cell_measurement_reflns_used 9775
_cell_measurement_temperature 100
_cell_measurement_theta_max 25.332
_cell_measurement_theta_min 2.479
_cell_volume 1389.0(3)
_computing_cell_refinement 'SAINT v8.34A (Bruker, 2013)'
_computing_data_reduction 'SAINT v8.34A (Bruker, 2013)'
_computing_molecular_graphics 'Olex2 (Dolomanov et al., 2009)'
_computing_publication_material 'Olex2 (Dolomanov et al., 2009)'
_computing_structure_refinement 'ShelXL (Sheldrick, 2015)'
_computing_structure_solution 'XT (Sheldrick, 2015)'
_diffrn_ambient_temperature 100
_diffrn_measured_fraction_theta_full 0.998
_diffrn_measured_fraction_theta_max 0.997
_diffrn_measurement_device_type 'Bruker APEX-II CCD'
_diffrn_measurement_method '\f and \w scans'
_diffrn_radiation_type MoK\a
_diffrn_radiation_wavelength 0.71073
_diffrn_reflns_av_R_equivalents 0.0293
_diffrn_reflns_av_unetI/netI 0.0176
_diffrn_reflns_Laue_measured_fraction_full 0.998
_diffrn_reflns_Laue_measured_fraction_max 0.997
_diffrn_reflns_limit_h_max 12
_diffrn_reflns_limit_h_min -12
_diffrn_reflns_limit_k_max 12
_diffrn_reflns_limit_k_min -12
_diffrn_reflns_limit_l_max 16
_diffrn_reflns_limit_l_min -16
_diffrn_reflns_number 31237
_diffrn_reflns_point_group_measured_fraction_full 0.998
_diffrn_reflns_point_group_measured_fraction_max 0.997
_diffrn_reflns_theta_full 25.242
_diffrn_reflns_theta_max 25.346
_diffrn_reflns_theta_min 1.566
_diffrn_standards_number 0
_exptl_absorpt_coefficient_mu 0.664
_exptl_absorpt_correction_T_max 0.7452
_exptl_absorpt_correction_T_min 0.6607
_exptl_absorpt_correction_type multi-scan
_exptl_absorpt_process_details
;
SADABS-2014/5 (Bruker,2014/5) was used for absorption correction.
wR2(int) was 0.0811 before and 0.0421 after correction.
The Ratio of minimum to maximum transmission is 0.8866.
The \l/2 correction factor is 0.00150.
;
_exptl_crystal_colour 'clear orangish yellow'
_exptl_crystal_colour_lustre clear
_exptl_crystal_colour_modifier orangish
_exptl_crystal_colour_primary yellow
_exptl_crystal_density_diffrn 1.278
_exptl_crystal_description block
_exptl_crystal_F_000 572
_refine_diff_density_max 0.331
_refine_diff_density_min -0.314
_refine_diff_density_rms 0.053
_refine_ls_extinction_method none
_refine_ls_goodness_of_fit_ref 1.061
_refine_ls_hydrogen_treatment mixed
_refine_ls_matrix_type full
_refine_ls_number_parameters 321
_refine_ls_number_reflns 5069
_refine_ls_number_restraints 0
_refine_ls_restrained_S_all 1.061
_refine_ls_R_factor_all 0.0272
_refine_ls_R_factor_gt 0.0257
_refine_ls_shift/su_max 0.001
_refine_ls_shift/su_mean 0.000
_refine_ls_structure_factor_coef Fsqd
_refine_ls_weighting_details 'w=1/[\s^2^(Fo^2^)+(0.0309P)^2^+0.8206P] where P=(Fo^2^+2Fc^2^)/3'
_refine_ls_weighting_scheme calc
_refine_ls_wR_factor_gt 0.0645
_refine_ls_wR_factor_ref 0.0660
_reflns_Friedel_coverage 0.000
_reflns_number_gt 4797
_reflns_number_total 5069
_reflns_threshold_expression 'I > 2\s(I)'
_cod_data_source_file ja8b01185_si_003.cif
_cod_data_source_block ps4_194_0m
_cod_database_code 4132066
_shelx_shelxl_version_number 2017/1
_shelx_space_group_comment
;
The symmetry employed for this shelxl refinement is uniquely defined
by the following loop, which should always be used as a source of
symmetry information in preference to the above space-group names.
They are only intended as comments.
;
_olex2_refinement_description
;
1. Fixed Uiso
 At 1.2 times of:
  All C(H) groups
 At 1.5 times of:
  All C(H,H,H) groups
2.a Ternary CH refined with riding coordinates:
 C15(H15), C12(H12)
2.b Aromatic/amide H refined with riding coordinates:
 C25(H25), C23(H23), C19(H19), C26(H26), C22(H22), C29(H29), C27(H27),
 C20(H20), C21(H21), C28(H28)
2.c Idealised Me refined as rotating group:
 C11(H11A,H11B,H11C), C7(H7A,H7B,H7C), C6(H6A,H6B,H6C), C17(H17A,H17B,H17C),
 C8(H8A,H8B,H8C), C13(H13A,H13B,H13C), C10(H10A,H10B,H10C), C16(H16A,H16B,H16C),
  C9(H9A,H9B,H9C), C14(H14A,H14B,H14C)
;
_olex2_submission_special_instructions 'No special instructions were received'

loop_
_space_group_symop_operation_xyz
'x, y, z'
'-x, -y, -z'

loop_
_atom_site_label
_atom_site_type_symbol
_atom_site_fract_x
_atom_site_fract_y
_atom_site_fract_z
_atom_site_U_iso_or_equiv
_atom_site_adp_type
_atom_site_occupancy
_atom_site_site_symmetry_order
_atom_site_calc_flag
_atom_site_refinement_flags_posn
Fe1 Fe 0.28965(2) 0.15379(2) 0.24027(2) 0.01178(7) Uani 1 1 d .
P1 P 0.24003(4) 0.35967(3) 0.27375(3) 0.01256(9) Uani 1 1 d .
Si1 Si 0.07412(4) 0.16002(4) 0.19722(3) 0.01349(9) Uani 1 1 d .
N1 N 0.24802(12) 0.09099(12) 0.37177(9) 0.0150(3) Uani 1 1 d .
N2 N 0.22931(14) 0.04433(13) 0.45428(10) 0.0226(3) Uani 1 1 d .
C2 C 0.39493(14) 0.15485(14) 0.09410(11) 0.0154(3) Uani 1 1 d .
C25 C 0.04779(15) -0.09398(15) 0.32028(11) 0.0189(3) Uani 1 1 d .
H25 H 0.096180 -0.076498 0.369804 0.023 Uiso 1 1 calc R
C11 C 0.09114(14) 0.39819(15) 0.36152(11) 0.0172(3) Uani 1 1 d .
H11A H 0.009401 0.419313 0.323730 0.026 Uiso 1 1 calc GR
H11B H 0.093004 0.474070 0.390312 0.026 Uiso 1 1 calc GR
H11C H 0.091555 0.321743 0.417351 0.026 Uiso 1 1 calc GR
C1 C 0.48745(14) 0.15706(14) 0.16641(11) 0.0150(3) Uani 1 1 d .
C18 C -0.08480(14) 0.25989(15) 0.25839(11) 0.0158(3) Uani 1 1 d .
C24 C 0.02798(14) -0.00596(14) 0.22561(11) 0.0163(3) Uani 1 1 d .
C15 C 0.36831(15) 0.38819(14) 0.34864(11) 0.0165(3) Uani 1 1 d .
H15 H 0.454341 0.379103 0.305025 0.020 Uiso 1 1 calc R
C5 C 0.49694(14) 0.04381(14) 0.24510(11) 0.0161(3) Uani 1 1 d .
C4 C 0.41462(14) -0.03197(14) 0.22111(11) 0.0171(3) Uani 1 1 d .
C23 C -0.12460(15) 0.22134(15) 0.36202(11) 0.0184(3) Uani 1 1 d .
H23 H -0.078061 0.138542 0.399889 0.022 Uiso 1 1 calc R
C7 C 0.36779(16) 0.24351(16) -0.00934(11) 0.0212(3) Uani 1 1 d .
H7A H 0.270364 0.273981 -0.017158 0.032 Uiso 1 1 calc GR
H7B H 0.410442 0.194632 -0.063425 0.032 Uiso 1 1 calc GR
H7C H 0.404869 0.319732 -0.014887 0.032 Uiso 1 1 calc GR
C3 C 0.35422(14) 0.03446(14) 0.12694(11) 0.0157(3) Uani 1 1 d .
C19 C -0.16293(15) 0.37784(15) 0.20387(12) 0.0190(3) Uani 1 1 d .
H19 H -0.143778 0.402827 0.132128 0.023 Uiso 1 1 calc R
C12 C 0.20424(15) 0.51593(15) 0.17529(11) 0.0194(3) Uani 1 1 d .
H12 H 0.165328 0.588538 0.214196 0.023 Uiso 1 1 calc R
C26 C -0.00102(15) -0.20602(15) 0.34411(12) 0.0209(3) Uani 1 1 d .
H26 H 0.013429 -0.263212 0.409319 0.025 Uiso 1 1 calc R
C22 C -0.23038(16) 0.30138(16) 0.41046(12) 0.0230(3) Uani 1 1 d .
H22 H -0.255345 0.273285 0.480757 0.028 Uiso 1 1 calc R
C6 C 0.58022(15) 0.24604(16) 0.15122(12) 0.0206(3) Uani 1 1 d .
H6A H 0.534855 0.333887 0.114273 0.031 Uiso 1 1 calc GR
H6B H 0.661817 0.209720 0.111142 0.031 Uiso 1 1 calc GR
H6C H 0.604683 0.252751 0.218291 0.031 Uiso 1 1 calc GR
C29 C -0.04301(15) -0.03738(15) 0.15517(12) 0.0211(3) Uani 1 1 d .
H29 H -0.059004 0.019855 0.090119 0.025 Uiso 1 1 calc R
C27 C -0.07077(15) -0.23436(15) 0.27278(13) 0.0234(3) Uani 1 1 d .
H27 H -0.104565 -0.310716 0.288734 0.028 Uiso 1 1 calc R
C20 C -0.26806(15) 0.45945(16) 0.25223(13) 0.0235(3) Uani 1 1 d .
H20 H -0.318055 0.540370 0.214058 0.028 Uiso 1 1 calc R
C17 C 0.33242(17) 0.52505(16) 0.37603(13) 0.0253(3) Uani 1 1 d .
H17A H 0.315517 0.592801 0.313167 0.038 Uiso 1 1 calc GR
H17B H 0.407370 0.534809 0.410002 0.038 Uiso 1 1 calc GR
H17C H 0.251378 0.535200 0.422451 0.038 Uiso 1 1 calc GR
C8 C 0.28753(16) -0.02335(16) 0.06057(12) 0.0220(3) Uani 1 1 d .
H8A H 0.263065 -0.102126 0.101414 0.033 Uiso 1 1 calc GR
H8B H 0.349871 -0.047535 0.002903 0.033 Uiso 1 1 calc GR
H8C H 0.206152 0.041906 0.034090 0.033 Uiso 1 1 calc GR
C13 C 0.09590(17) 0.52029(16) 0.10502(12) 0.0240(3) Uani 1 1 d .
H13A H 0.125947 0.446084 0.069163 0.036 Uiso 1 1 calc GR
H13B H 0.079779 0.603467 0.054535 0.036 Uiso 1 1 calc GR
H13C H 0.012320 0.514128 0.146171 0.036 Uiso 1 1 calc GR
C10 C 0.58783(16) 0.00076(17) 0.33355(12) 0.0252(4) Uani 1 1 d .
H10A H 0.619639 0.075533 0.342310 0.038 Uiso 1 1 calc GR
H10B H 0.665187 -0.070757 0.319374 0.038 Uiso 1 1 calc GR
H10C H 0.537847 -0.030523 0.396567 0.038 Uiso 1 1 calc GR
C16 C 0.39581(17) 0.28339(16) 0.44720(12) 0.0236(3) Uani 1 1 d .
H16A H 0.313578 0.290347 0.492315 0.035 Uiso 1 1 calc GR
H16B H 0.467425 0.297174 0.482519 0.035 Uiso 1 1 calc GR
H16C H 0.424058 0.195497 0.429908 0.035 Uiso 1 1 calc GR
C9 C 0.40530(17) -0.16551(15) 0.28072(13) 0.0249(3) Uani 1 1 d .
H9A H 0.402422 -0.166636 0.354510 0.037 Uiso 1 1 calc GR
H9B H 0.484162 -0.232864 0.262239 0.037 Uiso 1 1 calc GR
H9C H 0.323234 -0.184131 0.264274 0.037 Uiso 1 1 calc GR
C21 C -0.29953(15) 0.42221(16) 0.35632(13) 0.0247(3) Uani 1 1 d .
H21 H -0.368350 0.479433 0.390394 0.030 Uiso 1 1 calc R
C14 C 0.32607(17) 0.55074(17) 0.11145(13) 0.0278(4) Uani 1 1 d .
H14A H 0.397356 0.541965 0.157079 0.042 Uiso 1 1 calc GR
H14B H 0.299875 0.641832 0.073077 0.042 Uiso 1 1 calc GR
H14C H 0.359262 0.490776 0.063169 0.042 Uiso 1 1 calc GR
C28 C -0.09062(16) -0.15038(16) 0.17821(13) 0.0259(4) Uani 1 1 d .
H28 H -0.137126 -0.169892 0.128519 0.031 Uiso 1 1 calc R
H1 H 0.0524(17) 0.2063(17) 0.0906(13) 0.020(4) Uiso 1 1 d .

loop_
_atom_site_aniso_label
_atom_site_aniso_U_11
_atom_site_aniso_U_22
_atom_site_aniso_U_33
_atom_site_aniso_U_23
_atom_site_aniso_U_13
_atom_site_aniso_U_12
Fe1 0.01354(11) 0.01131(11) 0.01047(11) -0.00229(8) -0.00002(8) -0.00328(8)
P1 0.01526(18) 0.01145(18) 0.01117(17) -0.00224(13) -0.00008(13) -0.00400(14)
Si1 0.01462(19) 0.0143(2) 0.01189(19) -0.00315(15) -0.00061(14) -0.00383(15)
N1 0.0158(6) 0.0134(6) 0.0171(7) -0.0045(5) -0.0021(5) -0.0042(5)
N2 0.0303(7) 0.0235(7) 0.0159(7) -0.0005(5) -0.0012(5) -0.0126(6)
C2 0.0165(7) 0.0167(7) 0.0122(7) -0.0050(6) 0.0020(5) -0.0025(6)
C25 0.0199(7) 0.0193(8) 0.0188(7) -0.0066(6) -0.0013(6) -0.0048(6)
C11 0.0183(7) 0.0171(7) 0.0176(7) -0.0073(6) 0.0016(6) -0.0048(6)
C1 0.0143(7) 0.0164(7) 0.0146(7) -0.0062(6) 0.0027(5) -0.0031(6)
C18 0.0138(7) 0.0180(7) 0.0186(7) -0.0066(6) -0.0009(5) -0.0067(6)
C24 0.0141(7) 0.0167(7) 0.0181(7) -0.0070(6) 0.0021(5) -0.0023(6)
C15 0.0171(7) 0.0165(7) 0.0179(7) -0.0064(6) -0.0011(6) -0.0052(6)
C5 0.0135(7) 0.0177(7) 0.0156(7) -0.0049(6) 0.0007(5) -0.0009(6)
C4 0.0169(7) 0.0140(7) 0.0184(7) -0.0050(6) 0.0031(6) -0.0007(6)
C23 0.0183(7) 0.0181(8) 0.0208(8) -0.0059(6) 0.0002(6) -0.0070(6)
C7 0.0258(8) 0.0221(8) 0.0138(7) -0.0027(6) 0.0007(6) -0.0044(6)
C3 0.0147(7) 0.0164(7) 0.0166(7) -0.0080(6) 0.0029(5) -0.0030(6)
C19 0.0172(7) 0.0232(8) 0.0195(7) -0.0059(6) -0.0036(6) -0.0074(6)
C12 0.0248(8) 0.0133(7) 0.0179(7) 0.0005(6) -0.0007(6) -0.0043(6)
C26 0.0208(8) 0.0180(8) 0.0219(8) -0.0033(6) 0.0022(6) -0.0033(6)
C22 0.0211(8) 0.0295(9) 0.0220(8) -0.0093(7) 0.0050(6) -0.0117(7)
C6 0.0185(7) 0.0224(8) 0.0232(8) -0.0077(6) 0.0037(6) -0.0084(6)
C29 0.0229(8) 0.0209(8) 0.0200(8) -0.0042(6) -0.0030(6) -0.0058(6)
C27 0.0193(8) 0.0166(8) 0.0356(9) -0.0082(7) 0.0018(7) -0.0056(6)
C20 0.0170(7) 0.0222(8) 0.0314(9) -0.0077(7) -0.0067(6) -0.0013(6)
C17 0.0252(8) 0.0203(8) 0.0348(9) -0.0121(7) -0.0060(7) -0.0063(7)
C8 0.0206(8) 0.0257(8) 0.0241(8) -0.0150(7) 0.0019(6) -0.0065(6)
C13 0.0294(8) 0.0208(8) 0.0194(8) 0.0007(6) -0.0052(6) -0.0047(7)
C10 0.0212(8) 0.0296(9) 0.0209(8) -0.0035(7) -0.0061(6) 0.0007(7)
C16 0.0291(8) 0.0243(8) 0.0203(8) -0.0032(6) -0.0092(6) -0.0093(7)
C9 0.0272(8) 0.0141(8) 0.0295(9) -0.0021(6) 0.0035(7) -0.0026(6)
C21 0.0155(7) 0.0279(9) 0.0329(9) -0.0157(7) 0.0019(6) -0.0029(6)
C14 0.0304(9) 0.0221(8) 0.0268(9) 0.0028(7) 0.0034(7) -0.0079(7)
C28 0.0254(8) 0.0243(8) 0.0323(9) -0.0103(7) -0.0078(7) -0.0072(7)

loop_
_atom_type_symbol
_atom_type_description
_atom_type_scat_dispersion_real
_atom_type_scat_dispersion_imag
_atom_type_scat_source
C C 0.0033 0.0016 'International Tables Vol C Tables 4.2.6.8 and 6.1.1.4'
H H 0.0000 0.0000 'International Tables Vol C Tables 4.2.6.8 and 6.1.1.4'
Fe Fe 0.3463 0.8444 'International Tables Vol C Tables 4.2.6.8 and 6.1.1.4'
N N 0.0061 0.0033 'International Tables Vol C Tables 4.2.6.8 and 6.1.1.4'
P P 0.1023 0.0942 'International Tables Vol C Tables 4.2.6.8 and 6.1.1.4'
Si Si 0.0817 0.0704 'International Tables Vol C Tables 4.2.6.8 and 6.1.1.4'

loop_
_geom_angle_atom_site_label_1
_geom_angle_atom_site_label_2
_geom_angle_atom_site_label_3
_geom_angle
P1 Fe1 Si1 97.248(15)
N1 Fe1 P1 89.83(4)
N1 Fe1 Si1 89.96(4)
N1 Fe1 C2 157.32(6)
N1 Fe1 C1 128.25(5)
N1 Fe1 C5 94.65(5)
N1 Fe1 C4 91.91(6)
N1 Fe1 C3 123.80(6)
C2 Fe1 P1 108.57(4)
C2 Fe1 Si1 100.40(4)
C2 Fe1 C1 39.17(5)
C2 Fe1 C5 65.50(5)
C2 Fe1 C3 39.31(6)
C1 Fe1 P1 95.85(4)
C1 Fe1 Si1 139.51(4)
C5 Fe1 P1 117.05(4)
C5 Fe1 Si1 145.35(4)
C5 Fe1 C1 38.13(5)
C4 Fe1 P1 156.24(4)
C4 Fe1 Si1 106.44(4)
C4 Fe1 C2 65.88(6)
C4 Fe1 C1 64.84(6)
C4 Fe1 C5 39.19(6)
C4 Fe1 C3 39.15(6)
C3 Fe1 P1 146.36(4)
C3 Fe1 Si1 83.52(4)
C3 Fe1 C1 65.10(5)
C3 Fe1 C5 65.47(5)
C11 P1 Fe1 114.28(5)
C11 P1 C15 99.16(7)
C11 P1 C12 98.91(7)
C15 P1 Fe1 114.03(5)
C12 P1 Fe1 125.30(5)
C12 P1 C15 101.11(7)
C18 Si1 Fe1 121.84(5)
C18 Si1 C24 97.97(6)
C24 Si1 Fe1 115.92(5)
N2 N1 Fe1 175.24(12)
C1 C2 Fe1 72.23(8)
C1 C2 C7 127.48(13)
C7 C2 Fe1 132.69(10)
C3 C2 Fe1 70.56(8)
C3 C2 C1 107.46(12)
C3 C2 C7 123.76(13)
C26 C25 C24 122.15(14)
C2 C1 Fe1 68.60(8)
C2 C1 C6 126.42(13)
C5 C1 Fe1 69.92(8)
C5 C1 C2 108.20(13)
C5 C1 C6 124.22(13)
C6 C1 Fe1 136.79(10)
C23 C18 Si1 121.15(11)
C19 C18 Si1 121.74(11)
C19 C18 C23 117.03(13)
C25 C24 Si1 122.91(11)
C25 C24 C29 116.43(14)
C29 C24 Si1 120.23(11)
C17 C15 P1 114.42(10)
C16 C15 P1 111.19(10)
C16 C15 C17 108.97(12)
C1 C5 Fe1 71.95(8)
C1 C5 C4 108.04(13)
C1 C5 C10 126.90(14)
C4 C5 Fe1 69.12(8)
C4 C5 C10 124.79(14)
C10 C5 Fe1 129.18(10)
C5 C4 Fe1 71.69(8)
C5 C4 C9 125.10(14)
C3 C4 Fe1 71.10(8)
C3 C4 C5 108.45(13)
C3 C4 C9 126.20(14)
C9 C4 Fe1 127.53(10)
C22 C23 C18 121.51(14)
C2 C3 Fe1 70.13(8)
C2 C3 C8 124.50(13)
C4 C3 Fe1 69.75(8)
C4 C3 C2 107.74(13)
C4 C3 C8 126.32(14)
C8 C3 Fe1 136.24(10)
C20 C19 C18 121.59(14)
C13 C12 P1 111.77(11)
C13 C12 C14 110.14(13)
C14 C12 P1 116.00(11)
C27 C26 C25 120.01(15)
C21 C22 C23 120.00(15)
C28 C29 C24 121.62(14)
C28 C27 C26 119.27(15)
C21 C20 C19 119.75(15)
C22 C21 C20 119.82(14)
C27 C28 C29 120.50(15)

loop_
_geom_bond_atom_site_label_1
_geom_bond_atom_site_label_2
_geom_bond_distance
Fe1 P1 2.2626(5)
Fe1 Si1 2.3414(5)
Fe1 N1 1.7866(12)
Fe1 C2 2.1242(14)
Fe1 C1 2.1727(14)
Fe1 C5 2.1463(14)
Fe1 C4 2.1123(14)
Fe1 C3 2.1300(14)
P1 C11 1.8362(14)
P1 C15 1.8717(15)
P1 C12 1.8671(15)
Si1 C18 1.9074(15)
Si1 C24 1.9171(15)
N1 N2 1.1248(17)
C2 C1 1.441(2)
C2 C7 1.503(2)
C2 C3 1.431(2)
C25 C24 1.401(2)
C25 C26 1.389(2)
C1 C5 1.411(2)
C1 C6 1.498(2)
C18 C23 1.403(2)
C18 C19 1.399(2)
C24 C29 1.402(2)
C15 C17 1.530(2)
C15 C16 1.530(2)
C5 C4 1.429(2)
C5 C10 1.505(2)
C4 C3 1.421(2)
C4 C9 1.502(2)
C23 C22 1.388(2)
C3 C8 1.503(2)
C19 C20 1.392(2)
C12 C13 1.524(2)
C12 C14 1.525(2)
C26 C27 1.386(2)
C22 C21 1.385(2)
C29 C28 1.392(2)
C27 C28 1.381(2)
C20 C21 1.387(2)
